data_7221991
loop_
_publ_author_name
'Zhong, Ruiqin'
'Liu, Jia'
'Huang, Xing'
'Yu, Xiaofeng'
'Sun, Changyu'
'Chen, Guangjin'
'Zou, Ruqiang'

_publ_section_title
;
 Experimental and theoretical investigation of a stable zinc-based
 metal--organic framework for CO2removal from syngas
;
_journal_issue 43
_journal_name_full CrystEngComm
_journal_page_first 8221
_journal_paper_doi 10.1039/C5CE01320H
_journal_volume 17
_journal_year 2015
_chemical_formula_sum 'C162 H98 O58 Zn9'
_chemical_formula_weight 3560.73
_chemical_name_systematic
; 
 ? 
;
_space_group_IT_number 213
_symmetry_cell_setting cubic
_symmetry_space_group_name_Hall 'P 4bd 2ab 3'
_symmetry_space_group_name_H-M 'P 41 3 2'
_atom_sites_solution_hydrogens geom
_atom_sites_solution_primary direct
_atom_sites_solution_secondary difmap
_audit_creation_method SHELXL-97
_audit_update_record
;
2015-04-30 deposited with the CCDC.
2015-09-03 downloaded from the CCDC.
;
_cell_angle_alpha 90.00
_cell_angle_beta 90.00
_cell_angle_gamma 90.00
_cell_formula_units_Z 4
_cell_length_a 26.01190(10)
_cell_length_b 26.01190(10)
_cell_length_c 26.01190(10)
_cell_measurement_reflns_used 2121
_cell_measurement_temperature 293(2)
_cell_measurement_theta_max 25.02
_cell_measurement_theta_min 3.44
_cell_volume 17600.14(12)
_computing_cell_refinement
;
CrysAlisPro, Agilent Technologies,                       
Version 1.171.36.28 (release 01-02-2013 CrysAlis171 .NET)
(compiled Feb  1 2013,16:14:44)                          
;
_computing_data_collection
;
CrysAlisPro, Agilent Technologies,                       
Version 1.171.36.28 (release 01-02-2013 CrysAlis171 .NET)
(compiled Feb  1 2013,16:14:44)                          
;
_computing_data_reduction
;
CrysAlisPro, Agilent Technologies,                       
Version 1.171.36.28 (release 01-02-2013 CrysAlis171 .NET)
(compiled Feb  1 2013,16:14:44)                          
;
_computing_structure_refinement 'SHELXL-97 (Sheldrick, 1997)'
_computing_structure_solution 'SHELXS-97 (Sheldrick, 1990)'
_diffrn_ambient_temperature 293(2)
_diffrn_detector_area_resol_mean 10.3914
_diffrn_measured_fraction_theta_full 0.980
_diffrn_measured_fraction_theta_max 0.980
_diffrn_measurement_device_type 'SuperNova, Dual, Cu at zero, Atlas'
_diffrn_measurement_method '\w scans'
_diffrn_radiation_monochromator graphite
_diffrn_radiation_source 'fine-focus sealed tube'
_diffrn_radiation_type CuK\a
_diffrn_radiation_wavelength 1.54178
_diffrn_reflns_av_R_equivalents 0.0596
_diffrn_reflns_av_sigmaI/netI 0.0776
_diffrn_reflns_limit_h_max 14
_diffrn_reflns_limit_h_min -30
_diffrn_reflns_limit_k_max 18
_diffrn_reflns_limit_k_min -14
_diffrn_reflns_limit_l_max 30
_diffrn_reflns_limit_l_min -19
_diffrn_reflns_number 11834
_diffrn_reflns_theta_full 67.09
_diffrn_reflns_theta_max 67.09
_diffrn_reflns_theta_min 3.80
_exptl_absorpt_coefficient_mu 2.020
_exptl_absorpt_correction_T_max 1.0000
_exptl_absorpt_correction_T_min 0.9982
_exptl_absorpt_correction_type multi-scan
_exptl_absorpt_process_details
;
CrysAlisPro, Agilent Technologies,
Version 1.171.36.28 (release 01-02-2013 CrysAlis171 .NET)
(compiled Feb  1 2013,16:14:44)
Empirical absorption correction using spherical harmonics,
 implemented in SCALE3 ABSPACK scaling algorithm.
;
_exptl_crystal_colour colorless
_exptl_crystal_density_diffrn 1.344
_exptl_crystal_density_method 'not measured'
_exptl_crystal_description block
_exptl_crystal_F_000 7216
_exptl_crystal_size_max 0.12
_exptl_crystal_size_mid 0.1
_exptl_crystal_size_min 0.09
_refine_diff_density_max 1.157
_refine_diff_density_min -0.476
_refine_diff_density_rms 0.149
_refine_ls_abs_structure_details 'Flack H D (1983), Acta Cryst. A39, 876-881'
_refine_ls_abs_structure_Flack -0.02(9)
_refine_ls_extinction_method none
_refine_ls_goodness_of_fit_ref 1.057
_refine_ls_hydrogen_treatment mixed
_refine_ls_matrix_type full
_refine_ls_number_parameters 362
_refine_ls_number_reflns 5163
_refine_ls_number_restraints 0
_refine_ls_restrained_S_all 1.057
_refine_ls_R_factor_all 0.1165
_refine_ls_R_factor_gt 0.0760
_refine_ls_shift/su_max 0.001
_refine_ls_shift/su_mean 0.000
_refine_ls_structure_factor_coef Fsqd
_refine_ls_weighting_details 'calc w=1/[\s^2^(Fo^2^)+(0.1492P)^2^+18.1337P] where P=(Fo^2^+2Fc^2^)/3'
_refine_ls_weighting_scheme calc
_refine_ls_wR_factor_gt 0.2333
_refine_ls_wR_factor_ref 0.2652
_reflns_number_gt 3454
_reflns_number_total 5163
_reflns_threshold_expression >2sigma(I)
_cod_data_source_file c5ce01320h2.cif
_cod_data_source_block 1
_cod_depositor_comments 'Adding full bibliography for 7221991.cif.'
_cod_original_sg_symbol_H-M P4(1)32
_cod_database_code 7221991

loop_
_symmetry_equiv_pos_as_xyz
'x, y, z'
'-x+1/2, -y, z+1/2'
'-x, y+1/2, -z+1/2'
'x+1/2, -y+1/2, -z'
'z, x, y'
'z+1/2, -x+1/2, -y'
'-z+1/2, -x, y+1/2'
'-z, x+1/2, -y+1/2'
'y, z, x'
'-y, z+1/2, -x+1/2'
'y+1/2, -z+1/2, -x'
'-y+1/2, -z, x+1/2'
'y+3/4, x+1/4, -z+1/4'
'-y+3/4, -x+3/4, -z+3/4'
'y+1/4, -x+1/4, z+3/4'
'-y+1/4, x+3/4, z+1/4'
'x+3/4, z+1/4, -y+1/4'
'-x+1/4, z+3/4, y+1/4'
'-x+3/4, -z+3/4, -y+3/4'
'x+1/4, -z+1/4, y+3/4'
'z+3/4, y+1/4, -x+1/4'
'z+1/4, -y+1/4, x+3/4'
'-z+1/4, y+3/4, x+1/4'
'-z+3/4, -y+3/4, -x+3/4'

loop_
_atom_site_label
_atom_site_type_symbol
_atom_site_fract_x
_atom_site_fract_y
_atom_site_fract_z
_atom_site_U_iso_or_equiv
_atom_site_adp_type
_atom_site_occupancy
_atom_site_symmetry_multiplicity
_atom_site_calc_flag
_atom_site_refinement_flags
Zn1 Zn 0.45548(4) 0.54749(4) 0.54579(4) 0.0264(3) Uani 1 1 d .
Zn2 Zn 0.12428(4) 0.37428(4) 0.1250 0.0253(4) Uani 1 2 d S
C1 C 0.3707(4) 0.6015(4) 0.5086(3) 0.033(2) Uani 1 1 d .
C2 C 0.3305(4) 0.6154(4) 0.4700(4) 0.037(2) Uani 1 1 d .
C3 C 0.3177(6) 0.5826(6) 0.4293(5) 0.084(5) Uani 1 1 d .
C4 C 0.2774(7) 0.5957(7) 0.3964(6) 0.116(8) Uani 1 1 d .
H4 H 0.2687 0.5731 0.3701 0.139 Uiso 1 1 calc R
C5 C 0.2502(5) 0.6402(4) 0.4013(4) 0.050(3) Uani 1 1 d .
C6 C 0.2630(4) 0.6720(4) 0.4423(4) 0.047(3) Uani 1 1 d .
H6 H 0.2450 0.7025 0.4472 0.057 Uiso 1 1 calc R
C7 C 0.3018(4) 0.6594(4) 0.4759(4) 0.036(2) Uani 1 1 d .
C8 C 0.2061(4) 0.6540(4) 0.3674(4) 0.050(3) Uani 1 1 d .
C9 C 0.1945(4) 0.6213(5) 0.3257(4) 0.050(3) Uani 1 1 d .
H9 H 0.2151 0.5927 0.3192 0.060 Uiso 1 1 calc R
C10 C 0.1518(4) 0.6317(4) 0.2938(5) 0.052(3) Uani 1 1 d .
C11 C 0.1210(5) 0.6736(4) 0.3055(4) 0.050(3) Uani 1 1 d .
H11 H 0.0922 0.6801 0.2853 0.061 Uiso 1 1 calc R
C12 C 0.1319(4) 0.7057(5) 0.3460(4) 0.047(3) Uani 1 1 d .
C13 C 0.1751(4) 0.6951(4) 0.3764(5) 0.048(3) Uani 1 1 d .
H13 H 0.1829 0.7169 0.4036 0.058 Uiso 1 1 calc R
C14 C 0.1388(4) 0.5962(4) 0.2505(5) 0.050(3) Uani 1 1 d .
C15 C 0.1749(4) 0.5603(4) 0.2332(5) 0.054(3) Uani 1 1 d .
H15 H 0.2072 0.5591 0.2484 0.065 Uiso 1 1 calc R
C16 C 0.1631(4) 0.5267(4) 0.1939(4) 0.045(3) Uani 1 1 d .
C17 C 0.1144(4) 0.5275(4) 0.1702(4) 0.037(2) Uani 1 1 d .
C18 C 0.0783(4) 0.5626(4) 0.1883(4) 0.050(3) Uani 1 1 d .
C19 C 0.0907(5) 0.5965(4) 0.2282(4) 0.052(3) Uani 1 1 d .
H19 H 0.0661 0.6197 0.2398 0.063 Uiso 1 1 calc R
C20 C 0.1005(3) 0.4902(3) 0.1289(4) 0.0321(19) Uani 1 1 d .
C21 C 0.0971(4) 0.7485(4) 0.3599(4) 0.043(3) Uani 1 1 d .
C22 C 0.0605(4) 0.7663(4) 0.3238(4) 0.041(2) Uani 1 1 d .
H22 H 0.0594 0.7519 0.2911 0.049 Uiso 1 1 calc R
C23 C 0.0265(4) 0.8047(4) 0.3365(4) 0.035(2) Uani 1 1 d .
C24 C 0.0272(3) 0.8268(4) 0.3853(4) 0.033(2) Uani 1 1 d .
C25 C 0.0633(4) 0.8098(4) 0.4209(4) 0.045(3) Uani 1 1 d .
C26 C 0.0971(4) 0.7712(4) 0.4090(4) 0.052(3) Uani 1 1 d .
H26 H 0.1204 0.7598 0.4337 0.062 Uiso 1 1 calc R
C27 C -0.0098(3) 0.8683(3) 0.3998(3) 0.0273(18) Uani 1 1 d .
O1 O 0.5032(2) 0.5032(2) 0.5032(2) 0.0241(19) Uani 1 3 d S
O2 O 0.3967(2) 0.5602(3) 0.5002(3) 0.0371(15) Uani 1 1 d .
O3 O 0.3781(3) 0.6302(2) 0.5454(2) 0.0355(13) Uani 1 1 d .
O4 O 0.1317(2) 0.4543(2) 0.1209(3) 0.0369(14) Uani 1 1 d .
O5 O 0.0615(2) 0.4982(3) 0.1026(3) 0.0378(15) Uani 1 1 d .
O6 O -0.0459(2) 0.8785(3) 0.3688(2) 0.0369(14) Uani 1 1 d .
O7 O -0.0018(2) 0.8930(2) 0.4401(2) 0.0335(14) Uani 1 1 d .
O8 O 0.3510(7) 0.5472(7) 0.4143(7) 0.050(4) Uiso 0.40 1 d P
H8 H 0.3508 0.5232 0.4347 0.075 Uiso 0.40 1 calc PR
O8' O 0.3142(9) 0.6950(8) 0.5086(8) 0.103(6) Uani 0.60 1 d P
H8' H 0.2979 0.6909 0.5353 0.154 Uiso 0.60 1 calc PR
O9 O 0.1996(3) 0.4917(4) 0.1820(4) 0.059(3) Uani 0.90 1 d P
H9A H 0.1868 0.4688 0.1644 0.088 Uiso 0.90 1 calc PR
O9' O 0.037(3) 0.561(3) 0.181(3) 0.050(18) Uiso 0.10 1 d P
O10 O -0.0076(3) 0.8178(4) 0.2992(3) 0.041(2) Uani 0.80 1 d P
H10 H -0.0334 0.8301 0.3124 0.062 Uiso 0.80 1 calc PR
O10' O 0.0625(15) 0.8268(15) 0.4688(15) 0.050(9) Uiso 0.20 1 d P
H10' H 0.0431 0.8088 0.4860 0.075 Uiso 0.20 1 calc PR
O1W O 0.3050(9) 0.3050(9) 0.3050(9) 0.209(16) Uani 1 3 d S

loop_
_atom_site_aniso_label
_atom_site_aniso_U_11
_atom_site_aniso_U_22
_atom_site_aniso_U_33
_atom_site_aniso_U_23
_atom_site_aniso_U_13
_atom_site_aniso_U_12
Zn1 0.0250(6) 0.0271(6) 0.0273(6) -0.0002(4) 0.0017(4) 0.0014(4)
Zn2 0.0251(5) 0.0251(5) 0.0256(8) 0.0012(4) -0.0012(4) 0.0010(6)
C1 0.033(5) 0.040(5) 0.027(5) -0.002(4) 0.000(4) -0.004(4)
C2 0.034(5) 0.049(6) 0.028(5) -0.006(4) -0.013(4) 0.010(4)
C3 0.104(11) 0.087(10) 0.062(8) -0.052(7) -0.052(8) 0.065(9)
C4 0.124(13) 0.133(14) 0.091(10) -0.087(10) -0.085(10) 0.103(12)
C5 0.056(7) 0.052(6) 0.041(6) -0.023(5) -0.014(5) 0.026(5)
C6 0.051(6) 0.041(6) 0.050(6) -0.013(5) -0.017(5) 0.017(5)
C7 0.040(5) 0.030(5) 0.037(5) -0.010(4) -0.010(4) 0.002(4)
C8 0.049(6) 0.052(6) 0.050(6) -0.011(5) -0.019(5) 0.013(5)
C9 0.054(6) 0.051(6) 0.044(6) -0.018(5) -0.018(5) 0.017(5)
C10 0.057(6) 0.048(6) 0.051(6) -0.020(5) -0.028(5) 0.016(5)
C11 0.050(6) 0.052(6) 0.050(6) -0.017(5) -0.023(5) 0.012(5)
C12 0.046(6) 0.052(6) 0.043(6) -0.014(5) -0.013(5) 0.016(5)
C13 0.043(6) 0.052(6) 0.050(6) -0.020(5) -0.014(5) 0.014(5)
C14 0.050(6) 0.046(6) 0.053(6) -0.021(5) -0.020(5) 0.012(5)
C15 0.039(6) 0.052(7) 0.071(8) -0.029(6) -0.017(5) 0.013(5)
C16 0.037(5) 0.044(6) 0.054(7) -0.016(5) -0.013(5) 0.014(4)
C17 0.044(6) 0.032(5) 0.037(5) -0.004(4) -0.008(4) 0.009(4)
C18 0.053(7) 0.048(6) 0.047(6) -0.012(5) -0.019(5) 0.018(5)
C19 0.056(7) 0.049(7) 0.052(6) -0.022(5) -0.025(5) 0.025(5)
C20 0.029(5) 0.022(4) 0.045(5) -0.002(4) -0.001(4) 0.006(3)
C21 0.035(5) 0.047(6) 0.046(6) -0.012(5) -0.009(4) 0.015(5)
C22 0.046(6) 0.048(6) 0.029(5) -0.012(4) -0.013(4) 0.009(5)
C23 0.035(5) 0.031(5) 0.040(5) 0.000(4) -0.007(4) 0.005(4)
C24 0.028(5) 0.036(5) 0.035(5) -0.005(4) -0.007(4) 0.002(4)
C25 0.043(6) 0.051(6) 0.042(6) -0.015(5) -0.016(5) 0.012(5)
C26 0.056(7) 0.053(6) 0.046(6) -0.019(5) -0.030(5) 0.020(5)
C27 0.018(4) 0.028(5) 0.035(5) 0.004(4) -0.001(3) -0.002(3)
O1 0.0241(19) 0.0241(19) 0.0241(19) 0.000(2) 0.000(2) 0.000(2)
O2 0.033(3) 0.042(4) 0.037(3) -0.009(3) -0.009(3) 0.015(3)
O3 0.046(4) 0.034(3) 0.026(3) 0.001(3) -0.005(3) 0.001(3)
O4 0.036(3) 0.027(3) 0.047(4) -0.006(3) -0.006(3) -0.002(3)
O5 0.035(4) 0.037(4) 0.041(4) -0.016(3) -0.011(3) 0.010(3)
O6 0.021(3) 0.054(4) 0.035(3) 0.004(3) 0.000(3) 0.002(3)
O7 0.031(3) 0.033(3) 0.037(4) -0.006(3) -0.006(3) 0.006(3)
O8' 0.115(17) 0.092(14) 0.101(14) -0.001(12) -0.026(13) 0.016(12)
O9 0.037(4) 0.071(6) 0.069(6) -0.045(5) -0.017(4) 0.018(4)
O10 0.038(5) 0.057(5) 0.028(4) -0.004(4) -0.012(4) 0.014(4)
O1W 0.209(16) 0.209(16) 0.209(16) -0.007(18) -0.007(18) -0.007(18)

loop_
_atom_type_symbol
_atom_type_description
_atom_type_scat_dispersion_real
_atom_type_scat_dispersion_imag
_atom_type_scat_source
C C 0.0181 0.0091 'International Tables Vol C Tables 4.2.6.8 and 6.1.1.4'
H H 0.0000 0.0000 'International Tables Vol C Tables 4.2.6.8 and 6.1.1.4'
Zn Zn -1.5491 0.6778 'International Tables Vol C Tables 4.2.6.8 and 6.1.1.4'
O O 0.0492 0.0322 'International Tables Vol C Tables 4.2.6.8 and 6.1.1.4'

loop_
_geom_angle_atom_site_label_1
_geom_angle_atom_site_label_2
_geom_angle_atom_site_label_3
_geom_angle
_geom_angle_site_symmetry_1
_geom_angle_site_symmetry_3
O7 Zn1 O5 118.3(3) 4_566 2_565
O7 Zn1 O2 115.2(3) 4_566 .
O5 Zn1 O2 112.6(3) 2_565 .
O7 Zn1 O1 101.9(3) 4_566 .
O5 Zn1 O1 102.0(2) 2_565 .
O2 Zn1 O1 104.1(3) . .
O6 Zn2 O6 96.5(4) 3_545 15_454
O6 Zn2 O3 82.4(2) 3_545 14
O6 Zn2 O3 93.0(3) 15_454 14
O6 Zn2 O3 93.0(3) 3_545 2_564
O6 Zn2 O3 82.4(2) 15_454 2_564
O3 Zn2 O3 173.1(4) 14 2_564
O6 Zn2 O4 168.8(3) 3_545 13_455
O6 Zn2 O4 92.4(3) 15_454 13_455
O3 Zn2 O4 90.4(2) 14 13_455
O3 Zn2 O4 94.9(3) 2_564 13_455
O6 Zn2 O4 92.4(3) 3_545 .
O6 Zn2 O4 168.8(3) 15_454 .
O3 Zn2 O4 94.9(3) 14 .
O3 Zn2 O4 90.4(2) 2_564 .
O4 Zn2 O4 79.6(3) 13_455 .
O3 C1 O2 123.9(9) . .
O3 C1 C2 119.0(9) . .
O2 C1 C2 117.1(8) . .
C7 C2 C3 117.4(9) . .
C7 C2 C1 120.5(8) . .
C3 C2 C1 121.9(9) . .
O8 C3 C4 118.8(13) . .
O8 C3 C2 119.4(14) . .
C4 C3 C2 119.6(10) . .
C5 C4 C3 122.7(12) . .
C4 C5 C6 116.9(10) . .
C4 C5 C8 123.3(10) . .
C6 C5 C8 119.7(9) . .
C7 C6 C5 121.4(10) . .
O8' C7 C6 115.4(13) . .
O8' C7 C2 122.1(13) . .
C6 C7 C2 121.8(9) . .
C13 C8 C9 118.7(10) . .
C13 C8 C5 123.0(10) . .
C9 C8 C5 118.2(9) . .
C8 C9 C10 120.2(10) . .
C11 C10 C9 118.5(9) . .
C11 C10 C14 121.3(9) . .
C9 C10 C14 120.1(9) . .
C12 C11 C10 121.8(10) . .
C11 C12 C13 118.5(10) . .
C11 C12 C21 121.3(9) . .
C13 C12 C21 120.0(9) . .
C8 C13 C12 122.3(10) . .
C19 C14 C15 118.6(9) . .
C19 C14 C10 121.2(10) . .
C15 C14 C10 120.1(10) . .
C16 C15 C14 120.8(10) . .
O9 C16 C15 116.1(9) . .
O9 C16 C17 122.7(9) . .
C15 C16 C17 121.1(9) . .
C18 C17 C16 117.8(9) . .
C18 C17 C20 120.5(9) . .
C16 C17 C20 121.6(9) . .
O9' C18 C17 126(4) . .
O9' C18 C19 112(4) . .
C17 C18 C19 120.7(10) . .
C14 C19 C18 121.1(10) . .
O5 C20 O4 124.3(9) . .
O5 C20 C17 119.1(8) . .
O4 C20 C17 116.5(8) . .
C26 C21 C22 117.7(9) . .
C26 C21 C12 122.5(9) . .
C22 C21 C12 119.7(9) . .
C23 C22 C21 120.7(9) . .
O10 C23 C22 115.4(9) . .
O10 C23 C24 123.8(9) . .
C22 C23 C24 120.7(9) . .
C25 C24 C23 118.9(9) . .
C25 C24 C27 119.7(8) . .
C23 C24 C27 121.3(8) . .
O10' C25 C26 118(2) . .
O10' C25 C24 120.5(19) . .
C26 C25 C24 121.0(9) . .
C25 C26 C21 120.8(10) . .
O7 C27 O6 123.6(8) . .
O7 C27 C24 118.5(8) . .
O6 C27 C24 117.8(8) . .
Zn1 O1 Zn1 111.9(2) 9 .
Zn1 O1 Zn1 111.9(2) 9 5
Zn1 O1 Zn1 111.9(2) . 5
C1 O2 Zn1 116.5(6) . .
C1 O3 Zn2 137.6(6) . 2_565
C20 O4 Zn2 132.3(6) . .
C20 O5 Zn1 120.1(6) . 2_564
C27 O6 Zn2 132.5(6) . 3
C27 O7 Zn1 118.3(6) . 4_466

loop_
_geom_bond_atom_site_label_1
_geom_bond_atom_site_label_2
_geom_bond_distance
_geom_bond_site_symmetry_2
Zn1 O7 1.941(6) 4_566
Zn1 O5 1.947(6) 2_565
Zn1 O2 1.963(6) .
Zn1 O1 2.024(3) .
Zn2 O6 2.048(6) 3_545
Zn2 O6 2.048(6) 15_454
Zn2 O3 2.075(6) 14
Zn2 O3 2.075(6) 2_564
Zn2 O4 2.093(6) 13_455
Zn2 O4 2.093(6) .
C1 O3 1.229(11) .
C1 O2 1.288(11) .
C1 C2 1.494(13) .
C2 C7 1.376(13) .
C2 C3 1.401(15) .
C3 O8 1.32(2) .
C3 C4 1.395(16) .
C4 C5 1.363(16) .
C5 C6 1.392(14) .
C5 C8 1.491(14) .
C6 C7 1.373(14) .
C7 O8' 1.30(2) .
C8 C13 1.358(14) .
C8 C9 1.412(14) .
C9 C10 1.413(14) .
C10 C11 1.386(15) .
C10 C14 1.495(14) .
C11 C12 1.375(14) .
C12 C13 1.401(14) .
C12 C21 1.480(14) .
C14 C19 1.379(15) .
C14 C15 1.398(15) .
C15 C16 1.380(14) .
C16 O9 1.353(13) .
C16 C17 1.409(14) .
C17 C18 1.391(15) .
C17 C20 1.492(13) .
C18 O9' 1.08(8) .
C18 C19 1.399(15) .
C20 O5 1.239(11) .
C20 O4 1.254(10) .
C21 C26 1.406(15) .
C21 C22 1.417(14) .
C22 C23 1.374(14) .
C23 O10 1.358(12) .
C23 C24 1.393(13) .
C24 C25 1.393(13) .
C24 C27 1.495(12) .
C25 O10' 1.32(4) .
C25 C26 1.371(14) .
C27 O7 1.246(10) .
C27 O6 1.266(10) .
O1 Zn1 2.024(3) 9
O1 Zn1 2.024(3) 5
O3 Zn2 2.075(6) 2_565
O5 Zn1 1.947(6) 2_564
O6 Zn2 2.048(6) 3
O7 Zn1 1.941(6) 4_466
